data_2004257
loop_
_publ_author_name
'Cristiano, M. L. S.'
'Johnstone, R. A. W.'
'Pratt, M. J.'

_publ_section_title
;
 3-Hydroxy-2,6-dinitroacetophenone: an Unusual Substitution Pattern
 Resulting from Nitration of 3-Hydroxyacetophenone
;
_journal_issue 12
_journal_name_full 'Acta Crystallographica Section C'
_journal_page_first 2581
_journal_page_last 2583
_journal_paper_doi 10.1107/S0108270195007451
_journal_volume 51
_journal_year 1995
_chemical_formula_moiety 'C8 H6 N2 O6'
_chemical_formula_sum 'C8 H6 N2 O6'
_chemical_formula_weight 226.15
_space_group_IT_number 14
_symmetry_cell_setting monoclinic
_symmetry_space_group_name_Hall '-P 2ybc'
_symmetry_space_group_name_H-M 'P 1 21/c 1'
_audit_creation_method 'from TEXRAY.INF file'
_cell_angle_alpha 90
_cell_angle_beta 101.14(2)
_cell_angle_gamma 90
_cell_formula_units_Z 4
_cell_length_a 7.813(2)
_cell_length_b 12.708(3)
_cell_length_c 9.392(2)
_cell_measurement_reflns_used 20
_cell_measurement_temperature 24.0
_cell_measurement_theta_max 18.93
_cell_measurement_theta_min 13.10
_cell_volume 914.9(4)
_computing_cell_refinement ' MSC/AFC Diffractometer Control Software'
_computing_data_collection
; MSC/AFC Diffractometer Control Software (Molecular
Structure Corporation, 1988)
;
_computing_data_reduction ' PROCESS TEXSAN (Molecular Structure Corporation, 1989)'
_computing_publication_material 'FINISH TEXSAN'
_computing_structure_refinement 'LS TEXSAN'
_diffrn_ambient_temperature 24.0
_diffrn_measurement_device 'Rigaku AFC-6S'
_diffrn_measurement_method \w/2\q
_diffrn_radiation_monochromator graphite
_diffrn_radiation_source 'X-ray tube'
_diffrn_radiation_type MoK\a
_diffrn_radiation_wavelength 0.7107
_diffrn_reflns_av_R_equivalents 0.008
_diffrn_reflns_limit_h_max 9
_diffrn_reflns_limit_h_min 0
_diffrn_reflns_limit_k_max 15
_diffrn_reflns_limit_k_min 0
_diffrn_reflns_limit_l_max 11
_diffrn_reflns_limit_l_min -11
_diffrn_reflns_number 1815
_diffrn_reflns_theta_max 24.9765
_diffrn_standards_decay_% 0.01
_diffrn_standards_interval_count 150
_diffrn_standards_number 3
_exptl_absorpt_coefficient_mu 0.135
_exptl_absorpt_correction_T_max 1.00
_exptl_absorpt_correction_T_min 0.95
_exptl_absorpt_correction_type empirical
_exptl_absorpt_process_details \y-scan
_exptl_crystal_colour yellow
_exptl_crystal_density_diffrn 1.641
_exptl_crystal_description prism
_exptl_crystal_F_000 464.00
_exptl_crystal_size_max 0.450
_exptl_crystal_size_mid 0.300
_exptl_crystal_size_min 0.300
_refine_diff_density_max 0.61916
_refine_diff_density_min -0.30958
_refine_ls_extinction_coef 0.00000
_refine_ls_extinction_method Zachariasen_type_2_Gaussian_isotropic
_refine_ls_goodness_of_fit_obs 2.982
_refine_ls_hydrogen_treatment noref
_refine_ls_matrix_type full
_refine_ls_number_parameters 145
_refine_ls_number_reflns 937
_refine_ls_number_restraints 0
_refine_ls_R_factor_obs 0.0656
_refine_ls_shift/esd_max 0.0408
_refine_ls_structure_factor_coef F
_refine_ls_weighting_scheme sigma
_refine_ls_wR_factor_obs 0.0766
_reflns_number_observed 937
_reflns_number_total 1688
_reflns_observed_criterion I.4\s(I)
_cod_data_source_file hu1148.cif
_cod_data_source_block LC330D
_cod_original_cell_volume 915.0(4)
_cod_original_sg_symbol_H-M 'P 21/c'
_cod_database_code 2004257

loop_
_symmetry_equiv_pos_as_xyz
x,y,z
-x,1/2+y,1/2-z
-x,-y,-z
x,1/2-y,1/2+z

loop_
_atom_site_aniso_label
_atom_site_aniso_U_11
_atom_site_aniso_U_22
_atom_site_aniso_U_33
_atom_site_aniso_U_12
_atom_site_aniso_U_13
_atom_site_aniso_U_23
O1 .094(4) .082(4) .050(3) -.004(3) -.001(3) .018(3)
O2 .061(3) .058(3) .108(4) -.014(3) .014(3) .023(3)
O3 .025(2) .075(3) .055(3) -.001(2) .010(2) -.010(2)
O4 .040(2) .088(4) .083(3) .011(3) -.008(2) .012(3)
O5 .082(4) .111(4) .088(4) -.007(3) -.018(3) .054(3)
O6 .040(2) .086(3) .085(3) .008(2) .009(2) .020(3)
N1 .045(3) .045(3) .048(3) .012(3) .014(2) .008(3)
N2 .059(4) .057(4) .054(3) -.003(3) -.009(3) .017(3)
C1 .022(3) .038(3) .033(3) .001(2) .007(2) -.008(2)
C2 .038(3) .042(4) .033(3) -.003(3) -.001(2) .000(3)
C3 .055(4) .048(4) .039(3) -.010(3) .011(3) .002(3)
C4 .032(3) .052(4) .048(3) -.006(3) .012(3) -.001(3)
C5 .027(3) .047(3) .042(3) .006(3) .000(3) -.003(3)
C6 .029(3) .037(3) .033(3) -.001(2) .009(2) -.003(3)
C7 .032(3) .047(4) .042(3) .004(3) .005(3) .001(3)
C8 .045(3) .072(5) .065(4) -.019(3) .010(3) -.025(4)

loop_
_atom_site_label
_atom_site_fract_x
_atom_site_fract_y
_atom_site_fract_z
_atom_site_U_iso_or_equiv
_atom_site_thermal_displace_type
_atom_site_calc_flag
O1 1.0350(6) .7770(4) .1465(4) .0771 Uij yes
O2 .8398(6) .7066(4) -.0168(5) .0757 Uij yes
O3 .5906(4) .8915(3) -.0453(4) .0512 Uij yes
O4 .5662(6) 1.0191(4) -.3214(5) .0732 Uij yes
O5 .7383(6) 1.0923(4) -.4417(5) .0984 Uij yes
O6 1.2748(5) .8441(4) .0055(5) .0709 Uij yes
N1 .9482(6) .7750(4) .0263(5) .0455 Uij yes
N2 .7092(7) 1.0321(4) -.3476(6) .0594 Uij yes
C1 .8277(6) .9010(4) -.1650(5) .0306 Uij yes
C2 .8557(7) .9764(4) -.2632(5) .0387 Uij yes
C3 1.0243(7) 1.0046(5) -.2768(6) .0473 Uij yes
C4 1.1648(7) .9604(4) -.1895(6) .0434 Uij yes
C5 1.1429(6) .8883(4) -.0858(6) .0394 Uij yes
C6 .9723(6) .8584(4) -.0768(5) .0323 Uij yes
C7 .6456(7) .8639(4) -.1508(6) .0408 Uij yes
C8 .5505(7) .7907(5) -.2638(7) .0603 Uij yes
H1 1.0409 1.0584 -.3472 .0544 Uij yes
H2 1.2783 .9800 -.2038 .0506 Uij yes
H6 1.4043 .8696 -.0048 .0838 Uij yes
H3 .6339 .7213 -.2659 .0743 Uij yes
H4 .4218 .7696 -.2349 .0743 Uij yes
H5 .5377 .8098 -.3788 .0743 Uij yes

loop_
_atom_type_symbol
_atom_type_scat_dispersion_real
_atom_type_scat_dispersion_imag
_atom_type_scat_source
C 0.002 0.002 'International Tables'
H 0.000 0.000 'International Tables'
N 0.004 0.003 'International Tables'
O 0.008 0.006 'International Tables'

loop_
_geom_angle_atom_site_label_1
_geom_angle_atom_site_label_2
_geom_angle_atom_site_label_3
_geom_angle
_geom_angle_publ_flag
C5 O6 H6 115.84 no
O1 N1 O2 123.6(5) yes
O1 N1 C6 118.9(5) yes
O2 N1 C6 117.5(5) yes
O4 N2 O5 122.9(6) yes
O4 N2 C2 119.4(5) yes
O5 N2 C2 117.7(5) yes
C2 C1 C6 117.3(4) yes
C2 C1 C7 123.0(5) yes
C6 C1 C7 119.7(5) yes
N2 C2 C1 119.7(5) yes
N2 C2 C3 119.1(5) yes
C1 C2 C3 121.0(5) yes
C2 C3 C4 120.4(5) yes
C2 C3 H1 119.53 no
C4 C3 H1 120.03 no
C3 C4 C5 120.5(5) yes
C3 C4 H2 118.11 no
C5 C4 H2 121.36 no
O6 C5 C4 123.5(5) yes
O6 C5 C6 118.2(5) yes
C4 C5 C6 118.2(5) yes
N1 C6 C1 119.0(4) yes
N1 C6 C5 118.5(5) yes
C1 C6 C5 122.4(5) yes
O3 C7 C1 117.9(5) yes
O3 C7 C8 123.8(5) yes
C1 C7 C8 118.2(5) yes
C7 C8 H3 107.30 no
C7 C8 H4 108.78 no
C7 C8 H5 120.02 no
H3 C8 H4 112.02 no
H3 C8 H5 95.87 no
H4 C8 H5 112.10 no

loop_
_geom_bond_atom_site_label_1
_geom_bond_atom_site_label_2
_geom_bond_distance
_geom_bond_publ_flag
O1 N1 1.200(6) yes
O2 N1 1.226(6) yes
O3 C7 1.206(6) yes
O4 N2 1.200(6) yes
O5 N2 1.224(6) yes
O6 C5 1.331(6) yes
O6 H6 1.085 no
N1 C6 1.472(7) yes
N2 C2 1.446(7) yes
C1 C2 1.376(7) yes
C1 C6 1.376(6) yes
C1 C7 1.529(7) yes
C2 C3 1.395(7) yes
C3 C4 1.358(8) yes
C3 H1 0.977 no
C4 C5 1.372(7) yes
C4 H2 0.955 no
C5 C6 1.404(7) yes
C7 C8 1.497(8) yes
C8 H3 1.098 no
C8 H4 1.124 no
C8 H5 1.093 no

loop_
_geom_torsion_atom_site_label_1
_geom_torsion_atom_site_label_2
_geom_torsion_atom_site_label_3
_geom_torsion_atom_site_label_4
_geom_torsion
_geom_torsion_publ_flag
O1 N1 C6 C1 -138.4(5) yes
O1 N1 C6 C5 44.4(7) yes
O2 N1 C6 C1 41.9(7) yes
O2 N1 C6 C5 -135.4(5) yes
O3 C7 C1 C2 -107.4(6) yes
O3 C7 C1 C6 72.5(6) yes
O4 N2 C2 C1 7.0(8) yes
O4 N2 C2 C3 -169.3(6) yes
C2 C1 C6 C5 -0.9(7) yes
C2 C1 C7 C8 76.1(7) yes
C3 C4 C5 C6 2.7(8) yes
C6 C1 C7 C8 -104.0(6) yes
